data_4329449
loop_
_publ_author_name
'Ping-Kuei Liao'
'Ching-Shiang Fang'
'Alison J. Edwards'
'Samia Kahlal'
'Jean-Yves Saillard'
'C. W. Liu'

_publ_contact_author_address
; 
 Bragg Institute 
 Australian Nuclear Science and Technology Organization
 Locked Bag 2001 
 Kirrawee, N.S.W. 22342
 Australia 
;
_publ_contact_author_email alison.edwards@ansto.gov.au
_publ_contact_author_fax '+61 2 97173607'
_publ_contact_author_name 'Alison Edwards'
_publ_contact_author_phone '+61 2 97177247'
_publ_section_title
;
 Hydrido Copper Clusters Supported by Dithiocarbamates: Oxidative Hydride
 Removal and Neutron Diffraction Analysis of
 [Cu7(H){S2C(aza-15-crown-5)}6]
;
_journal_name_full 'Inorganic Chemistry'
_journal_page_first 6577
_journal_page_last 6591
_journal_paper_doi 10.1021/ic300135w
_journal_volume 51
_journal_year 2012
_chemical_formula_moiety 'C66 H121.0 Cu7 N6 O24 S12, C3 H6 O1'
_chemical_formula_sum 'C69 H127 Cu7 N6 O25 S12'
_chemical_formula_weight 2266.89
_space_group_IT_number 2
_symmetry_cell_setting triclinic
_symmetry_space_group_name_Hall '-P 1'
_symmetry_space_group_name_H-M 'P -1'
_atom_sites_solution_hydrogens difmap
_atom_sites_solution_primary isomor
_atom_sites_solution_secondary isomor
_audit_creation_date 28-03-12
_audit_creation_method CRYSTALS_ver_14.11
_audit_update_record
;
2012-03-28 # Formatted by publCIF
;
_cell_angle_alpha 92.501(5)
_cell_angle_beta 102.428(4)
_cell_angle_gamma 97.251(4)
_cell_formula_units_Z 2
_cell_length_a 13.8261(11)
_cell_length_b 15.6281(13)
_cell_length_c 22.2911(18)
_cell_measurement_reflns_used 9984
_cell_measurement_temperature 100(2)
_cell_measurement_theta_max 28.63
_cell_measurement_theta_min 2.47
_cell_volume 4653.6(7)
_computing_cell_refinement 'not applicable'
_computing_data_collection
;
MAATEL software for control of the instrument KOALA
;
_computing_data_reduction
;
LAUE1234 (Piltz R.O. 2011)
;
_computing_molecular_graphics 'CAMERON (Watkin et al., 1996)'
_computing_publication_material 'CRYSTALS (Betteridge et al., 2003)'
_computing_structure_refinement 'CRYSTALS (Betteridge et al., 2003)'
_computing_structure_solution 'not applicable'
_diffrn_ambient_temperature 100
_diffrn_detector_area_resol_mean 5
_diffrn_measured_fraction_theta_full 0.703
_diffrn_measured_fraction_theta_max 0.669
_diffrn_measurement_device KOALA
_diffrn_measurement_device_type 'Laue neutron image plate'
_diffrn_measurement_method Laue
_diffrn_radiation_monochromator none
_diffrn_radiation_probe neutron
_diffrn_radiation_source 'nuclear reactor'
_diffrn_radiation_type 'polychromatic neutron beam - reactor source'
_diffrn_radiation_wavelength 1.0000
_diffrn_reflns_av_R_equivalents 0.115
_diffrn_reflns_limit_h_max 17
_diffrn_reflns_limit_h_min -17
_diffrn_reflns_limit_k_max 19
_diffrn_reflns_limit_k_min -19
_diffrn_reflns_limit_l_max 27
_diffrn_reflns_limit_l_min -27
_diffrn_reflns_number 56643
_diffrn_reflns_theta_full 25.128
_diffrn_reflns_theta_max 36.
_diffrn_reflns_theta_min 2.857
_diffrn_standards_number 0
_exptl_absorpt_coefficient_mu 0.000
_exptl_absorpt_correction_type none
_exptl_crystal_colour red
_exptl_crystal_density_diffrn 1.61
_exptl_crystal_description tablet
_exptl_crystal_F_000 578
_exptl_crystal_size_max 1.5
_exptl_crystal_size_mid 1.2
_exptl_crystal_size_min 1.0
_refine_diff_density_max 1.96
_refine_diff_density_min -1.36
_refine_ls_extinction_method none
_refine_ls_goodness_of_fit_ref 1.0000
_refine_ls_hydrogen_treatment refall
_refine_ls_matrix_type full
_refine_ls_number_constraints 0
_refine_ls_number_parameters 1017
_refine_ls_number_reflns 4074
_refine_ls_number_restraints 484
_refine_ls_R_factor_all 0.1520
_refine_ls_R_factor_gt 0.1520
_refine_ls_shift/su_max 0.0000907
_refine_ls_shift/su_mean 0.0000105
_refine_ls_structure_factor_coef F
_refine_ls_weighting_details
;
 Method, part 1, Chebychev polynomial, (Watkin, 1994, Prince, 1982) 
 [weight] = 1.0/[A~0~*T~0~(x)+A~1~*T~1~(x) ... +A~n-1~]*T~n-1~(x)] 
 where A~i~ are the Chebychev coefficients listed below and x= Fcalc/Fmax 
 Method = Robust Weighting (Prince, 1982) 
 W = [weight] * [1-(deltaF/6*sigmaF)^2^]^2^ 
 A~i~ are: 
 6.99 0.115 1.53 3.96 
;
_refine_ls_weighting_scheme calc
_refine_ls_wR_factor_all 0.1369
_refine_ls_wR_factor_gt 0.1369
_refine_ls_wR_factor_ref 0.1270
_reflns_limit_h_max 16
_reflns_limit_h_min -17
_reflns_limit_k_max 19
_reflns_limit_k_min -19
_reflns_limit_l_max 27
_reflns_limit_l_min 0
_reflns_number_gt 4962
_reflns_number_total 12749
_reflns_threshold_expression I>2.0\s(I)
_oxford_refine_ls_r_factor_ref 0.1309
_oxford_refine_ls_scale 0.3272(19)
_oxford_reflns_number_all 4962
_oxford_reflns_threshold_expression_ref I>3.0\s(I)
_cod_data_source_file ic300135w_si_002_4.cif
_cod_data_source_block 6H(neutron)
_cod_original_sg_symbol_H-M 'P -1 '
_cod_database_code 4329449

loop_
_symmetry_equiv_pos_as_xyz
x,y,z
-x,-y,-z

loop_
_atom_site_label
_atom_site_type_symbol
_atom_site_fract_x
_atom_site_fract_y
_atom_site_fract_z
_atom_site_U_iso_or_equiv
_atom_site_occupancy
_atom_site_adp_type
_atom_site_refinement_flags_posn
Cu1 Cu 0.8207(7) 0.7989(6) 0.3358(4) 0.0322 1.0000 Uani .
Cu2 Cu 0.6912(8) 0.6584(6) 0.3143(5) 0.0376 1.0000 Uani .
Cu3 Cu 0.7511(7) 0.5810(6) 0.2275(4) 0.0320 1.0000 Uani .
Cu4 Cu 0.6010(7) 0.6608(6) 0.1861(4) 0.0302 1.0000 Uani .
Cu5 Cu 0.7092(7) 0.8010(6) 0.1571(4) 0.0349 1.0000 Uani .
Cu6 Cu 0.6486(8) 0.8001(6) 0.2607(4) 0.0384 1.0000 Uani .
Cu7 Cu 0.8457(9) 0.7310(6) 0.2251(4) 0.0394 1.0000 Uani .
H1 H 0.7096(16) 0.7102(13) 0.2458(10) 0.0399 1.0000 Uani .
O1 O 0.3834(11) 0.2631(6) 0.1990(6) 0.052(4) 1.0000 Uiso D
O2 O 0.5066(7) 0.1428(7) 0.1649(6) 0.039(3) 1.0000 Uiso D
O3 O 0.6437(10) 0.1397(8) 0.2824(5) 0.056(4) 1.0000 Uiso D
O4 O 0.6166(10) 0.2804(9) 0.3739(5) 0.055(4) 1.0000 Uiso D
O5 O 0.9128(9) 0.7300(8) -0.0514(6) 0.053(4) 1.0000 Uiso D
O6 O 1.0220(15) 0.6215(11) -0.1076(7) 0.092(6) 1.0000 Uiso D
O7 O 0.9262(9) 0.4602(11) -0.0868(7) 0.073(5) 1.0000 Uiso D
O8 O 0.7369(9) 0.4892(7) -0.0670(5) 0.045(3) 1.0000 Uiso D
O9 O 0.3858(10) 0.9646(7) 0.0127(6) 0.046(3) 1.0000 Uiso D
O10 O 0.1995(12) 1.0066(10) 0.0244(7) 0.070(5) 1.0000 Uiso D
O11 O 0.0463(18) 0.9588(12) 0.0913(8) 0.109(8) 1.0000 Uiso D
O12 O 0.1839(8) 0.8677(9) 0.1678(7) 0.073(5) 1.0000 Uiso D
O13 O 0.6612(8) 1.0755(6) 0.4919(5) 0.038(3) 1.0000 Uiso D
O14 O 0.6876(10) 1.1156(10) 0.6214(6) 0.060(4) 1.0000 Uiso D
O15 O 0.6489(13) 0.9453(10) 0.6647(9) 0.095(7) 1.0000 Uiso D
O16 O 0.6153(11) 0.8276(8) 0.5631(5) 0.059(4) 1.0000 Uiso D
O18 O 1.2682(17) 0.5008(18) 0.4733(10) 0.119(9) 1.0000 Uiso D
O19 O 1.3489(14) 0.6023(12) 0.3933(6) 0.073(5) 1.0000 Uiso D
O20 O 1.2225(9) 0.6587(11) 0.2744(6) 0.069(5) 1.0000 Uiso D
O21 O 1.0295(9) 1.1446(10) 0.2130(9) 0.072(5) 1.0000 Uiso D
O22 O 1.118(3) 1.288(3) 0.3159(9) 0.23(2) 1.0000 Uiso D
O23 O 1.0740(14) 1.2221(11) 0.4253(8) 0.085(6) 1.0000 Uiso D
O24 O 1.0589(11) 1.0397(11) 0.4360(7) 0.070(5) 1.0000 Uiso D
O25 O 0.272(2) 0.733(2) -0.0987(14) 0.116(8) 1.0000 Uiso .
O170 O 1.117(2) 0.609(3) 0.5379(11) 0.103(18) 0.4000 Uiso D
O171 O 1.118(2) 0.5396(17) 0.4896(15) 0.086(10) 0.6000 Uiso D
S1 S 0.4846(17) 0.5530(15) 0.1961(10) 0.026(5) 1.0000 Uiso .
S2 S 0.6612(16) 0.5074(14) 0.2920(10) 0.022(5) 1.0000 Uiso .
S3 S 0.6883(18) 0.5587(16) 0.1240(11) 0.030(5) 1.0000 Uiso .
S4 S 0.8283(16) 0.7288(14) 0.1200(10) 0.023(5) 1.0000 Uiso .
S5 S 0.5521(19) 0.7483(16) 0.1039(12) 0.033(6) 1.0000 Uiso .
S6 S 0.4933(19) 0.8263(17) 0.2167(12) 0.036(6) 1.0000 Uiso .
S7 S 0.607(2) 0.7022(19) 0.3821(13) 0.044(7) 1.0000 Uiso .
S8 S 0.7058(16) 0.8769(13) 0.3592(10) 0.019(4) 1.0000 Uiso .
S9 S 0.864(2) 0.6761(17) 0.3791(13) 0.040(6) 1.0000 Uiso .
S10 S 0.9149(19) 0.6138(16) 0.2636(11) 0.032(5) 1.0000 Uiso .
S11 S 0.763(2) 0.935(2) 0.2008(16) 0.056(8) 1.0000 Uiso .
S12 S 0.9312(18) 0.8591(15) 0.2815(11) 0.030(5) 1.0000 Uiso .
N1 N 0.4807(6) 0.4247(5) 0.2731(4) 0.0367(18) 1.0000 Uiso D
N2 N 0.7246(5) 0.6260(4) 0.0243(3) 0.0266(16) 1.0000 Uiso D
N3 N 0.3924(5) 0.8306(4) 0.1012(3) 0.0241(15) 1.0000 Uiso D
N4 N 0.5779(5) 0.8497(5) 0.4313(3) 0.0273(16) 1.0000 Uiso D
N5 N 1.0413(6) 0.6389(5) 0.3721(4) 0.0350(18) 1.0000 Uiso D
N6 N 0.9197(6) 1.0216(5) 0.2758(3) 0.0323(17) 1.0000 Uiso D
C1 C 0.5377(8) 0.4918(7) 0.2545(5) 0.030(2) 1.0000 Uiso .
C2 C 0.3735(8) 0.4037(6) 0.2442(4) 0.039(3) 1.0000 Uiso D
C3 C 0.3534(7) 0.3441(5) 0.1861(4) 0.036(3) 1.0000 Uiso D
C4 C 0.3551(8) 0.2010(6) 0.1491(5) 0.060(4) 1.0000 Uiso D
C5 C 0.4049(7) 0.1222(7) 0.1644(5) 0.054(3) 1.0000 Uiso D
C6 C 0.5619(7) 0.0755(6) 0.1837(4) 0.049(3) 1.0000 Uiso D
C7 C 0.5841(7) 0.0642(6) 0.2518(4) 0.045(3) 1.0000 Uiso D
C8 C 0.6595(8) 0.1374(7) 0.3466(5) 0.056(3) 1.0000 Uiso D
C9 C 0.6931(9) 0.2279(7) 0.3763(6) 0.071(4) 1.0000 Uiso D
C10 C 0.5765(6) 0.3070(5) 0.3156(4) 0.034(3) 1.0000 Uiso D
C11 C 0.5192(6) 0.3799(5) 0.3279(4) 0.033(2) 1.0000 Uiso D
C12 C 0.7475(7) 0.6360(6) 0.0869(4) 0.021(2) 1.0000 Uiso .
C13 C 0.7742(6) 0.6847(6) -0.0129(4) 0.037(3) 1.0000 Uiso D
C14 C 0.8802(6) 0.6708(6) -0.0123(4) 0.039(3) 1.0000 Uiso D
C15 C 1.0173(8) 0.7462(8) -0.0422(6) 0.069(4) 1.0000 Uiso D
C16 C 1.0656(10) 0.6663(8) -0.0506(6) 0.089(5) 1.0000 Uiso D
C17 C 1.0387(14) 0.5498(9) -0.1419(8) 0.034(5) 0.5000 Uiso D
C18 C 1.0057(13) 0.4671(9) -0.1165(9) 0.097(6) 1.0000 Uiso D
C19 C 0.8369(8) 0.4335(7) -0.1300(5) 0.066(4) 1.0000 Uiso D
C20 C 0.7564(8) 0.4130(6) -0.0947(5) 0.056(3) 1.0000 Uiso D
C21 C 0.6703(7) 0.4752(5) -0.0282(4) 0.036(3) 1.0000 Uiso D
C22 C 0.6429(8) 0.5612(6) -0.0109(4) 0.041(3) 1.0000 Uiso D
C23 C 0.4748(7) 0.8052(6) 0.1398(4) 0.023(2) 1.0000 Uiso .
C24 C 0.3716(7) 0.8152(6) 0.0353(4) 0.036(3) 1.0000 Uiso D
C25 C 0.4237(7) 0.8871(5) 0.0052(4) 0.040(3) 1.0000 Uiso D
C26 C 0.3052(9) 0.9728(9) -0.0360(6) 0.079(5) 1.0000 Uiso D
C27 C 0.2409(11) 1.0387(9) -0.0235(6) 0.076(5) 1.0000 Uiso D
C28 C 0.1353(11) 1.0614(10) 0.0405(6) 0.075(4) 1.0000 Uiso D
C29 C 0.1105(12) 1.0367(9) 0.1003(6) 0.071(4) 1.0000 Uiso D
C30 C 0.0307(11) 0.9230(8) 0.1453(6) 0.057(4) 1.0000 Uiso D
C31 C 0.0799(7) 0.8424(6) 0.1531(4) 0.034(3) 1.0000 Uiso D
C32 C 0.2403(6) 0.8137(5) 0.1420(4) 0.033(3) 1.0000 Uiso D
C33 C 0.3230(6) 0.8758(5) 0.1275(4) 0.030(2) 1.0000 Uiso D
C34 C 0.6268(7) 0.8103(6) 0.3949(4) 0.024(2) 1.0000 Uiso .
C35 C 0.5812(6) 0.9439(6) 0.4374(4) 0.029(2) 1.0000 Uiso D
C36 C 0.6668(7) 0.9864(5) 0.4878(4) 0.038(3) 1.0000 Uiso D
C37 C 0.7457(7) 1.1243(6) 0.5304(4) 0.044(3) 1.0000 Uiso D
C38 C 0.7693(8) 1.1017(7) 0.5965(4) 0.062(4) 1.0000 Uiso D
C39 C 0.6829(10) 1.0971(8) 0.6818(6) 0.091(6) 1.0000 Uiso D
C40 C 0.7115(10) 1.0121(8) 0.7037(6) 0.077(5) 1.0000 Uiso D
C41 C 0.7030(10) 0.8755(8) 0.6645(6) 0.074(5) 1.0000 Uiso D
C42 C 0.6376(9) 0.8025(8) 0.6234(5) 0.073(4) 1.0000 Uiso D
C43 C 0.5610(8) 0.7612(7) 0.5204(5) 0.062(4) 1.0000 Uiso D
C44 C 0.5108(8) 0.7998(6) 0.4634(4) 0.040(3) 1.0000 Uiso D
C45 C 0.9480(8) 0.6411(6) 0.3401(5) 0.027(2) 1.0000 Uiso .
C46 C 1.0802(8) 0.6726(7) 0.4360(6) 0.056(3) 1.0000 Uiso D
C47 C 1.0570(12) 0.6042(11) 0.4784(8) 0.102(6) 1.0000 Uiso D
C48 C 1.195(2) 0.5600(18) 0.5420(13) 0.150(11) 1.0000 Uiso D
C49 C 1.2485(16) 0.4852(14) 0.5308(9) 0.125(8) 1.0000 Uiso D
C50 C 1.3711(17) 0.5279(14) 0.4854(10) 0.143(10) 1.0000 Uiso D
C51 C 1.3952(17) 0.5367(14) 0.4234(10) 0.145(10) 1.0000 Uiso D
C52 C 1.3586(9) 0.5908(7) 0.3326(5) 0.069(4) 1.0000 Uiso D
C53 C 1.3259(8) 0.6643(7) 0.2958(5) 0.063(4) 1.0000 Uiso D
C54 C 1.1663(7) 0.6840(6) 0.3151(5) 0.045(3) 1.0000 Uiso D
C55 C 1.1163(8) 0.6083(6) 0.3421(5) 0.048(3) 1.0000 Uiso D
C56 C 0.8741(7) 0.9438(6) 0.2528(4) 0.025(2) 1.0000 Uiso .
C57 C 0.8836(7) 1.1017(6) 0.2518(4) 0.042(3) 1.0000 Uiso D
C58 C 0.9250(8) 1.1276(7) 0.1969(5) 0.061(4) 1.0000 Uiso D
C59 C 1.0868(13) 1.2239(9) 0.2092(8) 0.111(7) 1.0000 Uiso D
C60 C 1.0806(13) 1.2974(11) 0.2533(9) 0.102(6) 1.0000 Uiso D
C61 C 1.080(2) 1.337(2) 0.3579(10) 0.132(11) 1.0000 Uiso D
C62 C 1.1256(15) 1.3025(11) 0.4181(9) 0.120(8) 1.0000 Uiso D
C63 C 1.1300(10) 1.1842(8) 0.4744(6) 0.080(5) 1.0000 Uiso D
C64 C 1.0711(9) 1.1003(8) 0.4836(6) 0.061(4) 1.0000 Uiso D
C65 C 0.9765(8) 1.0353(7) 0.3865(4) 0.055(3) 1.0000 Uiso D
C66 C 1.0076(7) 1.0361(6) 0.3256(4) 0.036(3) 1.0000 Uiso D
C67 C 0.3009(14) 0.6949(12) -0.1369(9) 0.078(5) 1.0000 Uiso D
C68 C 0.4003(14) 0.6708(11) -0.1294(9) 0.092(6) 1.0000 Uiso D
C69 C 0.2398(13) 0.6799(11) -0.2020(9) 0.089(5) 1.0000 Uiso D
C170 C 1.0714(17) 0.5501(11) -0.0908(14) 0.070(8) 0.5000 Uiso D
H21 H 0.3454(16) 0.4643(12) 0.2320(10) 0.066(7) 1.0000 Uiso D
H22 H 0.3341(14) 0.3749(13) 0.2775(8) 0.057(6) 1.0000 Uiso D
H31 H 0.3936(14) 0.3719(12) 0.1545(8) 0.052(6) 1.0000 Uiso D
H32 H 0.2751(13) 0.3366(14) 0.1661(10) 0.070(7) 1.0000 Uiso D
H41 H 0.2754(15) 0.1844(18) 0.1381(14) 0.128(15) 1.0000 Uiso D
H42 H 0.3767(19) 0.2273(15) 0.1096(9) 0.081(9) 1.0000 Uiso D
H51 H 0.395(2) 0.1019(18) 0.2080(10) 0.113(12) 1.0000 Uiso D
H52 H 0.3725(18) 0.0709(14) 0.1296(11) 0.088(10) 1.0000 Uiso D
H61 H 0.6322(14) 0.0911(15) 0.1702(10) 0.073(8) 1.0000 Uiso D
H62 H 0.5225(17) 0.0150(12) 0.1596(10) 0.079(8) 1.0000 Uiso D
H71 H 0.5152(14) 0.0516(15) 0.2677(10) 0.075(8) 1.0000 Uiso D
H72 H 0.6236(15) 0.0104(12) 0.2611(9) 0.061(6) 1.0000 Uiso D
H81 H 0.7144(17) 0.0961(15) 0.3626(11) 0.089(10) 1.0000 Uiso D
H82 H 0.5895(16) 0.1122(16) 0.3589(11) 0.090(10) 1.0000 Uiso D
H91 H 0.725(2) 0.2227(18) 0.4241(10) 0.120(14) 1.0000 Uiso D
H92 H 0.749(2) 0.2584(17) 0.3538(15) 0.124(14) 1.0000 Uiso D
H101 H 0.5280(15) 0.2550(12) 0.2858(9) 0.062(7) 1.0000 Uiso D
H102 H 0.6364(15) 0.3318(15) 0.2946(11) 0.085(9) 1.0000 Uiso D
H111 H 0.5696(14) 0.4264(12) 0.3623(9) 0.057(6) 1.0000 Uiso D
H112 H 0.4570(14) 0.3540(14) 0.3462(10) 0.074(8) 1.0000 Uiso D
H131 H 0.7719(15) 0.7490(10) 0.0047(9) 0.052(6) 1.0000 Uiso D
H132 H 0.7318(14) 0.6773(13) -0.0596(7) 0.052(6) 1.0000 Uiso D
H141 H 0.8810(15) 0.6062(11) -0.0304(10) 0.059(6) 1.0000 Uiso D
H142 H 0.9274(15) 0.6828(14) 0.0338(8) 0.065(7) 1.0000 Uiso D
H151 H 1.0363(18) 0.7915(14) -0.0743(11) 0.080(8) 1.0000 Uiso D
H152 H 1.047(2) 0.7749(19) 0.0037(10) 0.131(15) 1.0000 Uiso D
H161 H 1.055(2) 0.6253(15) -0.0149(10) 0.084(9) 1.0000 Uiso D
H162 H 1.1441(16) 0.6849(19) -0.0479(15) 0.129(15) 1.0000 Uiso D
H171 H 1.117(2) 0.555(2) -0.141(3) 0.12(3) 0.5000 Uiso D
H172 H 1.091(3) 0.501(3) -0.0541(19) 0.100(11) 1.0000 Uiso .
H181 H 1.036(3) 0.4113(16) -0.128(2) 0.122(14) 1.0000 Uiso D
H191 H 0.8429(18) 0.3774(13) -0.1583(11) 0.078(8) 1.0000 Uiso D
H192 H 0.8183(19) 0.4833(15) -0.1585(11) 0.096(10) 1.0000 Uiso D
H201 H 0.7821(16) 0.3708(12) -0.0606(9) 0.058(6) 1.0000 Uiso D
H202 H 0.6893(15) 0.3797(16) -0.1248(11) 0.093(10) 1.0000 Uiso D
H211 H 0.7068(16) 0.4460(13) 0.0125(8) 0.064(7) 1.0000 Uiso D
H212 H 0.6055(15) 0.4324(14) -0.0519(11) 0.083(9) 1.0000 Uiso D
H221 H 0.5894(16) 0.5490(14) 0.0173(10) 0.073(8) 1.0000 Uiso D
H222 H 0.6076(17) 0.5887(13) -0.0520(9) 0.068(7) 1.0000 Uiso D
H241 H 0.2921(12) 0.8083(13) 0.0176(9) 0.053(6) 1.0000 Uiso D
H242 H 0.3965(16) 0.7549(11) 0.0248(10) 0.063(7) 1.0000 Uiso D
H251 H 0.415(2) 0.8684(15) -0.0432(8) 0.086(9) 1.0000 Uiso D
H252 H 0.5020(13) 0.8969(15) 0.0266(11) 0.078(8) 1.0000 Uiso D
H261 H 0.335(2) 0.991(2) -0.0747(11) 0.103(11) 1.0000 Uiso D
H262 H 0.258(2) 0.9112(15) -0.0460(16) 0.153(19) 1.0000 Uiso D
H271 H 0.184(2) 1.044(2) -0.0628(11) 0.140(17) 1.0000 Uiso D
H272 H 0.285(3) 1.1009(17) -0.0100(19) 0.42(10) 1.0000 Uiso D
H281 H 0.0695(18) 1.063(2) 0.0058(11) 0.112(12) 1.0000 Uiso D
H282 H 0.177(3) 1.129(2) 0.0521(18) 0.092(10) 1.0000 Uiso .
H291 H 0.077(3) 1.0872(17) 0.1186(17) 0.140(17) 1.0000 Uiso D
H292 H 0.167(3) 1.033(3) 0.1358(19) 0.097(10) 1.0000 Uiso .
H301 H -0.042(6) 0.910(4) 0.139(3) 0.154(19) 1.0000 Uiso .
H302 H 0.057(3) 0.965(3) 0.1836(19) 0.094(10) 1.0000 Uiso .
H311 H 0.0574(18) 0.8102(15) 0.1894(10) 0.085(9) 1.0000 Uiso D
H312 H 0.0589(15) 0.7998(12) 0.1114(8) 0.050(6) 1.0000 Uiso D
H321 H 0.1961(14) 0.7783(13) 0.1011(8) 0.058(6) 1.0000 Uiso D
H322 H 0.2710(17) 0.7697(14) 0.1746(10) 0.081(9) 1.0000 Uiso D
H331 H 0.3641(14) 0.9131(12) 0.1696(8) 0.057(6) 1.0000 Uiso D
H332 H 0.2919(13) 0.9187(11) 0.0939(8) 0.045(5) 1.0000 Uiso D
H351 H 0.5904(15) 0.9672(13) 0.3939(8) 0.058(6) 1.0000 Uiso D
H352 H 0.5137(13) 0.9582(13) 0.4470(10) 0.065(7) 1.0000 Uiso D
H361 H 0.7368(14) 0.9737(15) 0.4770(11) 0.081(9) 1.0000 Uiso D
H362 H 0.662(2) 0.9603(16) 0.5312(9) 0.099(11) 1.0000 Uiso D
H371 H 0.7335(17) 1.1919(11) 0.5295(10) 0.068(7) 1.0000 Uiso D
H372 H 0.8092(15) 1.1141(16) 0.5115(10) 0.085(9) 1.0000 Uiso D
H381 H 0.7807(19) 1.0349(12) 0.5984(11) 0.082(8) 1.0000 Uiso D
H382 H 0.8356(15) 1.1413(15) 0.6217(10) 0.084(9) 1.0000 Uiso D
H391 H 0.7273(19) 1.1486(13) 0.7123(10) 0.082(9) 1.0000 Uiso D
H392 H 0.6063(16) 1.097(2) 0.6858(14) 0.122(14) 1.0000 Uiso D
H401 H 0.703(2) 1.0062(16) 0.7497(9) 0.089(9) 1.0000 Uiso D
H402 H 0.7881(17) 1.010(2) 0.7012(16) 0.16(2) 1.0000 Uiso D
H411 H 0.723(2) 0.8543(17) 0.7100(9) 0.097(10) 1.0000 Uiso D
H412 H 0.768(2) 0.894(2) 0.6473(16) 0.17(2) 1.0000 Uiso D
H421 H 0.6745(19) 0.7461(14) 0.6260(12) 0.097(10) 1.0000 Uiso D
H422 H 0.5689(15) 0.7875(16) 0.6385(11) 0.079(8) 1.0000 Uiso D
H431 H 0.5054(16) 0.7260(16) 0.5395(11) 0.087(9) 1.0000 Uiso D
H432 H 0.6108(17) 0.7196(15) 0.5087(11) 0.082(9) 1.0000 Uiso D
H441 H 0.4610(17) 0.8415(15) 0.4760(11) 0.089(9) 1.0000 Uiso D
H442 H 0.4697(16) 0.7466(12) 0.4330(9) 0.068(7) 1.0000 Uiso D
H461 H 1.0460(16) 0.7297(12) 0.4445(10) 0.065(7) 1.0000 Uiso D
H462 H 1.1590(13) 0.6889(15) 0.4430(10) 0.069(7) 1.0000 Uiso D
H471 H 0.9795(15) 0.5813(18) 0.4732(14) 0.094(10) 1.0000 Uiso D
H491 H 1.314(2) 0.486(3) 0.5655(14) 0.149(19) 1.0000 Uiso D
H492 H 1.201(3) 0.425(2) 0.529(2) 0.24(4) 1.0000 Uiso D
H501 H 1.392(3) 0.589(2) 0.5114(17) 0.149(18) 1.0000 Uiso D
H502 H 1.410(3) 0.480(3) 0.5087(18) 0.20(3) 1.0000 Uiso D
H511 H 1.371(4) 0.4766(19) 0.3959(17) 0.29(5) 1.0000 Uiso D
H512 H 1.474(2) 0.552(3) 0.4296(19) 0.17(2) 1.0000 Uiso D
H521 H 1.4345(15) 0.5873(18) 0.3325(13) 0.100(11) 1.0000 Uiso D
H522 H 1.314(2) 0.5323(14) 0.3111(12) 0.104(11) 1.0000 Uiso D
H531 H 1.359(2) 0.665(2) 0.2566(11) 0.127(15) 1.0000 Uiso D
H532 H 1.3524(19) 0.7233(13) 0.3237(12) 0.092(10) 1.0000 Uiso D
H541 H 1.2155(16) 0.7263(14) 0.3519(9) 0.078(8) 1.0000 Uiso D
H542 H 1.1108(16) 0.7191(15) 0.2902(11) 0.079(8) 1.0000 Uiso D
H551 H 1.0809(16) 0.5573(13) 0.3056(9) 0.065(7) 1.0000 Uiso D
H552 H 1.1704(16) 0.5840(15) 0.3770(10) 0.078(8) 1.0000 Uiso D
H571 H 0.9086(17) 1.1517(13) 0.2887(9) 0.069(7) 1.0000 Uiso D
H572 H 0.8024(12) 1.0917(14) 0.2396(10) 0.062(7) 1.0000 Uiso D
H581 H 0.8962(19) 1.1839(14) 0.1795(12) 0.096(10) 1.0000 Uiso D
H582 H 0.9056(18) 1.0744(14) 0.1617(10) 0.084(9) 1.0000 Uiso D
H591 H 1.066(3) 1.2431(19) 0.1635(11) 0.127(15) 1.0000 Uiso D
H592 H 1.1639(18) 1.214(2) 0.218(2) 0.20(3) 1.0000 Uiso D
H601 H 1.121(3) 1.3548(17) 0.2418(17) 0.146(18) 1.0000 Uiso D
H602 H 1.003(2) 1.306(3) 0.2474(19) 0.17(2) 1.0000 Uiso D
H611 H 1.095(4) 1.382(5) 0.3575(16) 0.15(2) 1.0000 Uiso D
H612 H 1.000(2) 1.324(5) 0.348(2) 0.42(11) 1.0000 Uiso D
H621 H 1.124(3) 1.3470(17) 0.4553(11) 0.105(11) 1.0000 Uiso D
H622 H 1.202(2) 1.296(3) 0.419(2) 0.24(4) 1.0000 Uiso D
H631 H 1.143(3) 1.2256(17) 0.5157(11) 0.130(15) 1.0000 Uiso D
H632 H 1.2003(18) 1.172(2) 0.4646(17) 0.151(19) 1.0000 Uiso D
H641 H 0.9992(15) 1.1110(16) 0.4915(13) 0.091(10) 1.0000 Uiso D
H642 H 1.115(2) 1.0764(17) 0.5231(11) 0.111(12) 1.0000 Uiso D
H651 H 0.9379(17) 1.0902(13) 0.3912(10) 0.076(8) 1.0000 Uiso D
H652 H 0.9263(16) 0.9765(12) 0.3870(10) 0.069(7) 1.0000 Uiso D
H661 H 1.0497(15) 1.0968(11) 0.3224(9) 0.059(6) 1.0000 Uiso D
H662 H 1.0549(14) 0.9864(12) 0.3233(9) 0.053(6) 1.0000 Uiso D
H681 H 0.452(3) 0.714(5) -0.095(4) 0.23(4) 1.0000 Uiso D
H682 H 0.396(3) 0.6031(18) -0.142(3) 0.17(2) 1.0000 Uiso D
H683 H 0.440(2) 0.710(3) -0.1566(19) 0.117(13) 1.0000 Uiso D
H691 H 0.1625(18) 0.682(3) -0.2021(18) 0.20(3) 1.0000 Uiso D
H692 H 0.249(3) 0.6183(19) -0.2214(16) 0.16(2) 1.0000 Uiso D
H693 H 0.266(3) 0.730(2) -0.2288(15) 0.146(18) 1.0000 Uiso D

loop_
_atom_site_aniso_label
_atom_site_aniso_U_11
_atom_site_aniso_U_22
_atom_site_aniso_U_33
_atom_site_aniso_U_23
_atom_site_aniso_U_13
_atom_site_aniso_U_12
Cu1 0.039(5) 0.029(5) 0.033(5) 0.004(4) 0.016(4) 0.009(4)
Cu2 0.046(6) 0.027(5) 0.042(6) -0.001(4) 0.019(5) -0.002(4)
Cu3 0.031(5) 0.039(5) 0.028(5) 0.010(4) 0.004(4) 0.016(4)
Cu4 0.029(5) 0.032(5) 0.034(5) 0.018(4) 0.011(4) 0.009(4)
Cu5 0.027(5) 0.036(5) 0.037(5) -0.003(4) -0.005(4) 0.012(4)
Cu6 0.047(6) 0.038(6) 0.030(5) 0.002(4) -0.001(5) 0.020(4)
Cu7 0.072(7) 0.024(5) 0.022(5) -0.003(4) 0.009(5) 0.005(4)
H1 0.035(11) 0.040(12) 0.048(13) 0.015(9) 0.013(10) 0.012(9)

loop_
_atom_type_symbol
_atom_type_scat_dispersion_real
_atom_type_scat_dispersion_imag
_atom_type_scat_Cromer_Mann_a1
_atom_type_scat_Cromer_Mann_b1
_atom_type_scat_Cromer_Mann_a2
_atom_type_scat_Cromer_Mann_b2
_atom_type_scat_Cromer_Mann_a3
_atom_type_scat_Cromer_Mann_b3
_atom_type_scat_Cromer_Mann_a4
_atom_type_scat_Cromer_Mann_b4
_atom_type_scat_Cromer_Mann_c
_atom_type_scat_source
H 0.0000 0.0000 0.0000 0.0000 0.0000 0.0000 0.0000 0.0000 0.0000 0.0000 -3.7409 'Neutron Data Booklet 2nd Ed July 2003, ILL Table 1.1'
C 0.0000 0.0000 0.0000 0.0000 0.0000 0.0000 0.0000 0.0000 0.0000 0.0000 6.6484 'Neutron Data Booklet 2nd Ed July 2003, ILL Table 1.1'
N 0.0000 0.0000 0.0000 0.0000 0.0000 0.0000 0.0000 0.0000 0.0000 0.0000 9.3600 'Neutron Data Booklet 2nd Ed July 2003, ILL Table 1.1'
O 0.0000 0.0000 0.0000 0.0000 0.0000 0.0000 0.0000 0.0000 0.0000 0.0000 5.8050 'Neutron Data Booklet 2nd Ed July 2003, ILL Table 1.1'
S 0.0000 0.0000 0.0000 0.0000 0.0000 0.0000 0.0000 0.0000 0.0000 0.0000 2.8470 'Neutron Data Booklet 2nd Ed July 2003, ILL Table 1.1'
Cu 0.0000 0.0000 0.0000 0.0000 0.0000 0.0000 0.0000 0.0000 0.0000 0.0000 7.7180 'Neutron Data Booklet 2nd Ed July 2003, ILL Table 1.1'

loop_
_geom_angle_atom_site_label_1
_geom_angle_atom_site_label_2
_geom_angle_atom_site_label_3
_geom_angle
_geom_angle_publ_flag
Cu2 Cu1 Cu6 60.7(4) yes
Cu2 Cu1 Cu7 77.3(4) yes
Cu6 Cu1 Cu7 75.8(4) yes
Cu2 Cu1 S8 91.3(7) yes
Cu6 Cu1 S8 58.2(6) yes
Cu7 Cu1 S8 131.7(7) yes
Cu2 Cu1 S9 60.7(8) yes
Cu6 Cu1 S9 121.3(8) yes
Cu7 Cu1 S9 89.0(8) yes
S8 Cu1 S9 125.8(10) yes
Cu2 Cu1 S12 132.0(7) yes
Cu6 Cu1 S12 102.8(7) yes
Cu7 Cu1 S12 54.8(7) yes
S8 Cu1 S12 119.1(9) yes
S9 Cu1 S12 113.5(10) yes
Cu1 Cu2 Cu3 100.2(5) yes
Cu1 Cu2 Cu4 103.0(4) yes
Cu3 Cu2 Cu4 56.3(3) yes
Cu1 Cu2 Cu6 59.5(4) yes
Cu3 Cu2 Cu6 99.2(4) yes
Cu4 Cu2 Cu6 56.4(3) yes
Cu1 Cu2 Cu7 53.3(3) yes
Cu3 Cu2 Cu7 48.8(3) yes
Cu4 Cu2 Cu7 64.4(3) yes
Cu6 Cu2 Cu7 65.5(4) yes
Cu1 Cu2 H1 65.8(8) no
Cu3 Cu2 H1 57.5(7) no
Cu4 Cu2 H1 38.6(7) no
Cu6 Cu2 H1 42.4(7) no
Cu7 Cu2 H1 30.9(7) no
Cu1 Cu2 S2 147.5(7) yes
Cu3 Cu2 S2 56.5(6) yes
Cu4 Cu2 S2 83.2(6) yes
Cu6 Cu2 S2 139.2(7) yes
Cu7 Cu2 S2 104.8(7) yes
Cu1 Cu2 S7 93.0(8) yes
Cu3 Cu2 S7 166.4(9) yes
Cu4 Cu2 S7 117.6(9) yes
Cu6 Cu2 S7 84.6(8) yes
Cu7 Cu2 S7 142.7(9) yes
Cu1 Cu2 S9 53.0(7) yes
Cu3 Cu2 S9 89.9(7) yes
Cu4 Cu2 S9 136.7(8) yes
Cu6 Cu2 S9 112.4(8) yes
Cu7 Cu2 S9 73.1(7) yes
H1 Cu2 S2 109.0(10) no
H1 Cu2 S7 127.0(11) no
S2 Cu2 S7 112.5(10) yes
H1 Cu2 S9 102.3(11) no
S2 Cu2 S9 100.8(9) yes
S7 Cu2 S9 100.7(10) yes
Cu2 Cu3 Cu4 67.6(4) yes
Cu2 Cu3 Cu7 81.7(4) yes
Cu4 Cu3 Cu7 81.2(4) yes
Cu2 Cu3 H1 43.6(6) no
Cu4 Cu3 H1 44.3(6) no
Cu7 Cu3 H1 49.7(6) no
Cu2 Cu3 S2 57.0(6) yes
Cu4 Cu3 S2 90.2(6) yes
Cu7 Cu3 S2 137.7(7) yes
H1 Cu3 S2 96.7(8) no
Cu2 Cu3 S3 132.6(8) yes
Cu4 Cu3 S3 65.4(7) yes
Cu7 Cu3 S3 96.4(7) yes
H1 Cu3 S3 100.9(9) no
S2 Cu3 S3 117.4(9) yes
Cu2 Cu3 S10 98.8(8) yes
Cu4 Cu3 S10 137.8(8) yes
Cu7 Cu3 S10 56.9(7) yes
H1 Cu3 S10 97.7(9) no
S2 Cu3 S10 116.4(9) yes
S3 Cu3 S10 119.8(10) yes
Cu2 Cu4 Cu3 56.2(3) yes
Cu2 Cu4 Cu5 100.7(4) yes
Cu3 Cu4 Cu5 95.8(4) yes
Cu2 Cu4 Cu6 57.3(3) yes
Cu3 Cu4 Cu6 99.9(4) yes
Cu5 Cu4 Cu6 59.5(4) yes
Cu2 Cu4 H1 37.8(7) no
Cu3 Cu4 H1 57.2(7) no
Cu5 Cu4 H1 63.6(7) no
Cu6 Cu4 H1 43.1(7) no
Cu2 Cu4 S1 89.2(7) yes
Cu3 Cu4 S1 95.4(7) yes
Cu5 Cu4 S1 168.0(7) yes
Cu6 Cu4 S1 122.6(7) yes
H1 Cu4 S1 126.9(10) no
Cu2 Cu4 S3 107.8(6) yes
Cu3 Cu4 S3 51.8(6) yes
Cu5 Cu4 S3 91.0(6) yes
Cu6 Cu4 S3 138.9(7) yes
H1 Cu4 S3 99.9(9) no
Cu2 Cu4 S5 145.9(7) yes
Cu3 Cu4 S5 137.0(8) yes
Cu5 Cu4 S5 53.1(7) yes
Cu6 Cu4 S5 88.8(7) yes
H1 Cu4 S5 114.8(10) no
Cu2 Cu4 S6 90.1(6) yes
Cu3 Cu4 S6 142.6(6) yes
Cu5 Cu4 S6 73.4(6) yes
Cu6 Cu4 S6 43.5(5) yes
H1 Cu4 S6 86.6(8) no
S1 Cu4 S3 92.4(8) yes
S1 Cu4 S5 115.1(9) yes
S3 Cu4 S5 95.3(9) yes
S1 Cu4 S6 100.0(8) yes
S3 Cu4 S6 158.4(8) yes
S5 Cu4 S6 63.5(8) yes
Cu4 Cu5 Cu6 58.9(4) yes
Cu4 Cu5 Cu7 79.3(4) yes
Cu6 Cu5 Cu7 79.0(4) yes
Cu4 Cu5 S4 97.5(7) yes
Cu6 Cu5 S4 133.0(7) yes
Cu7 Cu5 S4 55.6(6) yes
Cu4 Cu5 S5 56.4(7) yes
Cu6 Cu5 S5 90.5(8) yes
Cu7 Cu5 S5 132.5(8) yes
S4 Cu5 S5 110.2(9) yes
Cu4 Cu5 S11 134.9(10) yes
Cu6 Cu5 S11 76.0(10) yes
Cu7 Cu5 S11 95.5(9) yes
S4 Cu5 S11 116.4(11) yes
S5 Cu5 S11 126.9(11) yes
Cu2 Cu6 Cu5 108.6(4) yes
Cu2 Cu6 Cu4 66.3(4) yes
Cu5 Cu6 Cu4 61.6(4) yes
Cu2 Cu6 Cu1 59.8(4) yes
Cu5 Cu6 Cu1 98.4(5) yes
Cu4 Cu6 Cu1 110.8(4) yes
Cu2 Cu6 Cu7 67.8(3) yes
Cu5 Cu6 Cu7 49.5(3) yes
Cu4 Cu6 Cu7 67.7(3) yes
Cu1 Cu6 Cu7 54.1(3) yes
Cu2 Cu6 H1 43.2(8) no
Cu5 Cu6 H1 65.5(8) no
Cu4 Cu6 H1 44.8(7) no
Cu1 Cu6 H1 66.2(8) no
Cu7 Cu6 H1 32.3(7) no
Cu2 Cu6 S6 125.1(9) yes
Cu5 Cu6 S6 94.1(8) yes
Cu4 Cu6 S6 83.9(7) yes
Cu1 Cu6 S6 164.0(8) yes
Cu7 Cu6 S6 141.1(8) yes
Cu2 Cu6 S7 42.4(6) yes
Cu5 Cu6 S7 150.7(6) yes
Cu4 Cu6 S7 95.0(6) yes
Cu1 Cu6 S7 72.3(6) yes
Cu7 Cu6 S7 107.2(6) yes
Cu2 Cu6 S8 87.9(6) yes
Cu5 Cu6 S8 134.9(7) yes
Cu4 Cu6 S8 154.0(7) yes
Cu1 Cu6 S8 53.5(6) yes
Cu7 Cu6 S8 106.3(6) yes
Cu2 Cu6 S11 134.3(8) yes
Cu5 Cu6 S11 46.3(7) yes
Cu4 Cu6 S11 107.9(7) yes
Cu1 Cu6 S11 84.0(7) yes
Cu7 Cu6 S11 68.5(7) yes
H1 Cu6 S6 128.7(11) no
H1 Cu6 S7 85.6(9) no
S6 Cu6 S7 101.1(9) yes
H1 Cu6 S8 117.0(9) no
S6 Cu6 S8 110.5(9) yes
S7 Cu6 S8 61.7(7) yes
H1 Cu6 S11 99.0(10) no
S6 Cu6 S11 97.6(10) yes
S7 Cu6 S11 151.8(9) yes
S8 Cu6 S11 91.9(9) yes
Cu6 Cu7 Cu2 46.7(3) yes
Cu6 Cu7 Cu1 50.0(3) yes
Cu2 Cu7 Cu1 49.5(3) yes
Cu6 Cu7 Cu5 51.5(3) yes
Cu2 Cu7 Cu5 91.7(4) yes
Cu1 Cu7 Cu5 96.4(4) yes
Cu6 Cu7 Cu3 84.7(4) yes
Cu2 Cu7 Cu3 49.6(3) yes
Cu1 Cu7 Cu3 97.3(4) yes
Cu5 Cu7 Cu3 99.9(5) yes
Cu6 Cu7 H1 28.1(6) no
Cu2 Cu7 H1 27.3(6) no
Cu1 Cu7 H1 60.6(7) no
Cu5 Cu7 H1 64.6(7) no
Cu3 Cu7 H1 56.6(7) no
Cu6 Cu7 S4 108.8(7) yes
Cu2 Cu7 S4 132.8(7) yes
Cu1 Cu7 S4 152.9(7) yes
Cu5 Cu7 S4 58.4(6) yes
Cu3 Cu7 S4 96.9(7) yes
Cu6 Cu7 S10 124.9(8) yes
Cu2 Cu7 S10 78.2(7) yes
Cu1 Cu7 S10 96.0(7) yes
Cu5 Cu7 S10 152.8(8) yes
Cu3 Cu7 S10 54.4(7) yes
Cu6 Cu7 S12 83.5(7) yes
Cu2 Cu7 S12 101.9(7) yes
Cu1 Cu7 S12 52.5(7) yes
Cu5 Cu7 S12 96.4(7) yes
Cu3 Cu7 S12 147.2(8) yes
H1 Cu7 S4 110.0(9) no
H1 Cu7 S10 101.3(9) no
S4 Cu7 S10 111.0(9) yes
H1 Cu7 S12 107.2(9) no
S4 Cu7 S12 115.9(9) yes
S10 Cu7 S12 110.4(9) yes
Cu4 H1 Cu7 119.4(12) no
Cu4 H1 Cu2 103.6(12) no
Cu7 H1 Cu2 121.7(11) no
Cu4 H1 Cu6 92.0(10) no
Cu7 H1 Cu6 119.5(12) no
Cu2 H1 Cu6 94.4(11) no
Cu4 H1 Cu3 78.4(9) no
Cu7 H1 Cu3 73.7(7) no
Cu2 H1 Cu3 79.0(8) no
Cu6 H1 Cu3 166.6(13) no
C3 O1 C4 114.3(9) yes
C5 O2 C6 112.9(9) yes
C7 O3 C8 111.6(9) yes
C9 O4 C10 115.6(10) yes
C14 O5 C15 113.2(10) yes
C16 O6 C17 137.0(16) yes
C16 O6 C170 91.6(14) yes
C17 O6 C170 47.6(16) yes
C18 O7 C19 109.5(13) yes
C20 O8 C21 113.6(9) yes
C25 O9 C26 111.3(10) yes
C27 O10 C28 110.5(12) yes
C29 O11 C30 114.8(15) yes
C31 O12 C32 115.8(10) yes
C36 O13 C37 113.5(8) yes
C38 O14 C39 122.2(12) yes
C40 O15 C41 107.0(12) yes
C42 O16 C43 113.4(10) yes
C49 O18 C50 104.4(19) yes
C51 O19 C52 104.6(14) yes
C53 O20 C54 118.2(11) yes
C58 O21 C59 125.5(13) yes
C60 O22 C61 117(2) yes
C62 O23 C63 109.2(14) yes
C64 O24 C65 119.8(12) yes
O171 O170 C47 57.4(12) yes
O171 O170 C48 57.5(12) yes
C47 O170 C48 113(2) yes
O170 O171 C47 57.5(12) yes
O170 O171 C48 57.5(11) yes
C47 O171 C48 113(2) yes
Cu4 S1 C1 108.1(11) yes
Cu2 S2 Cu3 66.4(7) yes
Cu2 S2 C1 101.9(10) yes
Cu3 S2 C1 107.3(11) yes
Cu4 S3 Cu3 62.8(7) yes
Cu4 S3 C12 98.4(11) yes
Cu3 S3 C12 109.5(12) yes
Cu5 S4 Cu7 66.0(7) yes
Cu5 S4 C12 97.2(10) yes
Cu7 S4 C12 108.1(12) yes
Cu4 S5 Cu5 70.5(8) yes
Cu4 S5 C23 96.2(12) yes
Cu5 S5 C23 103.7(12) yes
Cu6 S6 Cu4 52.6(6) yes
Cu6 S6 C23 108.1(13) yes
Cu4 S6 C23 69.5(9) yes
Cu2 S7 Cu6 52.9(7) yes
Cu2 S7 C34 111.4(16) yes
Cu6 S7 C34 67.7(10) yes
Cu6 S8 Cu1 68.2(6) yes
Cu6 S8 C34 94.7(9) yes
Cu1 S8 C34 108.0(10) yes
Cu2 S9 Cu1 66.3(8) yes
Cu2 S9 C45 112.3(13) yes
Cu1 S9 C45 105.5(14) yes
Cu7 S10 Cu3 68.7(8) yes
Cu7 S10 C45 102.8(12) yes
Cu3 S10 C45 113.8(14) yes
Cu6 S11 Cu5 57.6(8) yes
Cu6 S11 C56 97.5(15) yes
Cu5 S11 C56 113.3(17) yes
Cu7 S12 Cu1 72.8(8) yes
Cu7 S12 C56 108.5(12) yes
Cu1 S12 C56 101.1(12) yes
C1 N1 C2 120.4(8) yes
C1 N1 C11 121.6(8) yes
C2 N1 C11 117.4(7) yes
C12 N2 C13 121.6(7) yes
C12 N2 C22 122.8(8) yes
C13 N2 C22 115.4(7) yes
C23 N3 C24 122.7(7) yes
C23 N3 C33 119.7(7) yes
C24 N3 C33 117.6(6) yes
C34 N4 C35 122.8(8) yes
C34 N4 C44 121.0(7) yes
C35 N4 C44 116.0(7) yes
C45 N5 C46 124.8(8) yes
C45 N5 C55 120.7(8) yes
C46 N5 C55 114.3(7) yes
C56 N6 C57 121.8(8) yes
C56 N6 C66 123.6(7) yes
C57 N6 C66 114.5(7) yes
S1 C1 S2 124.8(13) yes
S1 C1 N1 120.3(11) yes
S2 C1 N1 114.9(10) yes
N1 C2 C3 112.9(7) yes
N1 C2 H21 107.6(12) no
C3 C2 H21 108.2(12) no
N1 C2 H22 109.2(11) no
C3 C2 H22 110.2(11) no
H21 C2 H22 108.6(14) no
C2 C3 O1 111.2(8) yes
C2 C3 H31 109.7(11) no
O1 C3 H31 108.3(12) no
C2 C3 H32 108.2(12) no
O1 C3 H32 110.0(13) no
H31 C3 H32 109.3(14) no
O1 C4 C5 110.0(9) yes
O1 C4 H41 109.5(15) no
C5 C4 H41 110.5(14) no
O1 C4 H42 109.5(13) no
C5 C4 H42 109.4(13) no
H41 C4 H42 107.9(15) no
C4 C5 O2 108.2(9) yes
C4 C5 H51 110.6(14) no
O2 C5 H51 110.4(14) no
C4 C5 H52 109.3(13) no
O2 C5 H52 109.1(13) no
H51 C5 H52 109.2(15) no
O2 C6 C7 115.5(9) yes
O2 C6 H61 105.7(12) no
C7 C6 H61 108.1(12) no
O2 C6 H62 109.3(13) no
C7 C6 H62 108.5(12) no
H61 C6 H62 109.6(14) no
C6 C7 O3 108.3(8) yes
C6 C7 H71 110.4(12) no
O3 C7 H71 111.2(13) no
C6 C7 H72 109.7(12) no
O3 C7 H72 109.4(12) no
H71 C7 H72 107.8(14) no
O3 C8 C9 109.3(9) yes
O3 C8 H81 110.0(13) no
C9 C8 H81 110.6(13) no
O3 C8 H82 109.5(13) no
C9 C8 H82 108.5(13) no
H81 C8 H82 108.9(15) no
C8 C9 O4 115.3(11) yes
C8 C9 H91 107.6(14) no
O4 C9 H91 106.9(14) no
C8 C9 H92 107.6(14) no
O4 C9 H92 109.1(14) no
H91 C9 H92 110.3(16) no
O4 C10 C11 105.0(8) yes
O4 C10 H101 112.2(12) no
C11 C10 H101 111.2(12) no
O4 C10 H102 109.3(13) no
C11 C10 H102 109.2(13) no
H101 C10 H102 109.8(14) no
C10 C11 N1 114.0(7) yes
C10 C11 H111 107.6(11) no
N1 C11 H111 109.1(11) no
C10 C11 H112 108.7(12) no
N1 C11 H112 108.1(12) no
H111 C11 H112 109.2(14) no
S4 C12 S3 127.5(12) yes
S4 C12 N2 116.2(10) yes
S3 C12 N2 116.2(10) yes
N2 C13 C14 113.9(7) yes
N2 C13 H131 106.7(11) no
C14 C13 H131 110.6(11) no
N2 C13 H132 109.3(11) no
C14 C13 H132 108.8(11) no
H131 C13 H132 107.3(13) no
C13 C14 O5 105.3(8) yes
C13 C14 H141 109.5(12) no
O5 C14 H141 109.6(12) no
C13 C14 H142 111.4(12) no
O5 C14 H142 110.2(12) no
H141 C14 H142 110.6(13) no
O5 C15 C16 113.9(11) yes
O5 C15 H151 108.7(13) no
C16 C15 H151 108.3(13) no
O5 C15 H152 108.5(15) no
C16 C15 H152 108.7(15) no
H151 C15 H152 108.6(16) no
C15 C16 O6 111.1(11) yes
C15 C16 H161 108.0(13) no
O6 C16 H161 109.0(14) no
C15 C16 H162 109.3(15) no
O6 C16 H162 109.3(15) no
H161 C16 H162 110.2(16) no
O6 C17 C18 111.4(14) yes
O6 C17 C170 66.4(10) yes
C18 C17 C170 68.1(9) yes
O6 C17 H171 108.5(18) no
C18 C17 H171 109.0(18) no
C170 C17 H171 78(3) no
C17 C18 O7 120.9(13) yes
C17 C18 C170 44.4(14) yes
O7 C18 C170 106.5(17) yes
C17 C18 H181 118.1(14) no
O7 C18 H181 120.3(14) no
C170 C18 H181 121(3) no
O7 C19 C20 107.3(10) yes
O7 C19 H191 110.9(13) no
C20 C19 H191 110.6(13) no
O7 C19 H192 110.4(14) no
C20 C19 H192 108.8(14) no
H191 C19 H192 108.8(15) no
C19 C20 O8 109.9(9) yes
C19 C20 H201 107.9(12) no
O8 C20 H201 110.2(12) no
C19 C20 H202 110.4(13) no
O8 C20 H202 110.5(13) no
H201 C20 H202 107.9(14) no
O8 C21 C22 107.7(8) yes
O8 C21 H211 108.9(12) no
C22 C21 H211 110.7(12) no
O8 C21 H212 109.4(13) no
C22 C21 H212 110.8(13) no
H211 C21 H212 109.3(14) no
C21 C22 N2 116.8(7) yes
C21 C22 H221 106.7(12) no
N2 C22 H221 107.0(12) no
C21 C22 H222 109.0(12) no
N2 C22 H222 108.5(12) no
H221 C22 H222 108.6(14) no
S5 C23 N3 116.3(10) yes
S5 C23 S6 124.3(13) yes
N3 C23 S6 119.4(11) yes
N3 C24 C25 112.2(7) yes
N3 C24 H241 108.9(11) no
C25 C24 H241 110.2(11) no
N3 C24 H242 108.1(12) no
C25 C24 H242 109.6(12) no
H241 C24 H242 107.7(13) no
C24 C25 O9 111.1(9) yes
C24 C25 H251 109.5(13) no
O9 C25 H251 110.5(13) no
C24 C25 H252 109.0(13) no
O9 C25 H252 108.2(13) no
H251 C25 H252 108.5(15) no
O9 C26 C27 115.0(11) yes
O9 C26 H261 107.8(14) no
C27 C26 H261 108.0(14) no
O9 C26 H262 108.3(15) no
C27 C26 H262 106.9(15) no
H261 C26 H262 110.8(16) no
C26 C27 O10 104.0(11) yes
C26 C27 H271 111.3(15) no
O10 C27 H271 110.5(15) no
C26 C27 H272 110.9(17) no
O10 C27 H272 111.4(17) no
H271 C27 H272 108.9(16) no
O10 C28 C29 109.0(12) yes
O10 C28 H281 114.1(15) no
C29 C28 H281 111.5(15) no
O10 C28 H282 109(2) no
C29 C28 H282 103(2) no
H281 C28 H282 109(3) no
C28 C29 O11 110.1(13) yes
C28 C29 H291 109.2(16) no
O11 C29 H291 110.9(16) no
C28 C29 H292 118(3) no
O11 C29 H292 108(3) no
H291 C29 H292 100(3) no
O11 C30 C31 109.0(14) yes
O11 C30 H301 105(4) no
C31 C30 H301 112(4) no
O11 C30 H302 113(3) no
C31 C30 H302 110(2) no
H301 C30 H302 108(4) no
C30 C31 O12 107.8(10) yes
C30 C31 H311 108.3(13) no
O12 C31 H311 110.2(13) no
C30 C31 H312 111.3(11) no
O12 C31 H312 109.9(11) no
H311 C31 H312 109.4(14) no
O12 C32 C33 103.6(8) yes
O12 C32 H321 110.9(12) no
C33 C32 H321 111.0(12) no
O12 C32 H322 111.1(13) no
C33 C32 H322 110.2(13) no
H321 C32 H322 110.0(14) no
C32 C33 N3 111.7(7) yes
C32 C33 H331 109.1(12) no
N3 C33 H331 108.9(11) no
C32 C33 H332 109.8(11) no
N3 C33 H332 107.3(11) no
H331 C33 H332 110.0(13) no
S8 C34 S7 122.5(13) yes
S8 C34 N4 116.9(9) yes
S7 C34 N4 120.6(13) yes
N4 C35 C36 112.3(7) yes
N4 C35 H351 106.6(11) no
C36 C35 H351 109.3(11) no
N4 C35 H352 108.8(12) no
C36 C35 H352 109.1(12) no
H351 C35 H352 110.7(14) no
C35 C36 O13 108.1(7) yes
C35 C36 H361 109.1(13) no
O13 C36 H361 111.3(13) no
C35 C36 H362 110.3(13) no
O13 C36 H362 109.5(13) no
H361 C36 H362 108.6(15) no
O13 C37 C38 116.2(9) yes
O13 C37 H371 106.9(12) no
C38 C37 H371 108.6(12) no
O13 C37 H372 107.1(13) no
C38 C37 H372 107.2(13) no
H371 C37 H372 110.9(15) no
C37 C38 O14 107.3(9) yes
C37 C38 H381 109.6(13) no
O14 C38 H381 110.2(13) no
C37 C38 H382 110.3(13) no
O14 C38 H382 110.4(13) no
H381 C38 H382 108.9(15) no
O14 C39 C40 118.2(12) yes
O14 C39 H391 108.0(13) no
C40 C39 H391 109.5(13) no
O14 C39 H392 107.6(14) no
C40 C39 H392 105.5(14) no
H391 C39 H392 107.6(16) no
C39 C40 O15 108.4(12) yes
C39 C40 H401 110.0(13) no
O15 C40 H401 109.9(14) no
C39 C40 H402 108.4(15) no
O15 C40 H402 109.7(15) no
H401 C40 H402 110.5(16) no
O15 C41 C42 108.3(11) yes
O15 C41 H411 110.3(14) no
C42 C41 H411 108.5(14) no
O15 C41 H412 109.8(15) no
C42 C41 H412 109.5(15) no
H411 C41 H412 110.5(16) no
C41 C42 O16 109.2(10) yes
C41 C42 H421 109.8(14) no
O16 C42 H421 111.2(14) no
C41 C42 H422 109.5(13) no
O16 C42 H422 108.8(13) no
H421 C42 H422 108.2(15) no
O16 C43 C44 109.2(9) yes
O16 C43 H431 109.6(13) no
C44 C43 H431 108.9(13) no
O16 C43 H432 109.4(13) no
C44 C43 H432 109.1(13) no
H431 C43 H432 110.6(15) no
C43 C44 N4 115.5(8) yes
C43 C44 H441 108.2(13) no
N4 C44 H441 108.2(13) no
C43 C44 H442 105.9(12) no
N4 C44 H442 108.4(12) no
H441 C44 H442 110.6(15) no
S9 C45 S10 121.0(14) yes
S9 C45 N5 117.8(11) yes
S10 C45 N5 121.1(12) yes
N5 C46 C47 109.7(11) yes
N5 C46 H461 109.1(12) no
C47 C46 H461 110.3(13) no
N5 C46 H462 108.1(12) no
C47 C46 H462 109.4(13) no
H461 C46 H462 110.3(14) no
C46 C47 O170 119(2) yes
C46 C47 O171 119.0(19) yes
O170 C47 O171 65(2) yes
C46 C47 H471 114.9(14) no
O170 C47 H471 116.8(16) no
O171 C47 H471 113.5(15) no
O171 C48 O170 65(2) yes
O171 C48 C49 95.0(16) yes
O170 C48 C49 158(3) yes
C48 C49 O18 101(2) yes
C48 C49 H491 110.8(16) no
O18 C49 H491 112.8(16) no
C48 C49 H492 111.2(17) no
O18 C49 H492 111.1(17) no
H491 C49 H492 109.4(17) no
O18 C50 C51 105.1(17) yes
O18 C50 H501 112.2(16) no
C51 C50 H501 109.0(16) no
O18 C50 H502 110.0(16) no
C51 C50 H502 109.7(16) no
H501 C50 H502 110.7(16) no
C50 C51 O19 110.8(16) yes
C50 C51 H511 109.7(17) no
O19 C51 H511 109.5(17) no
C50 C51 H512 108.4(16) no
O19 C51 H512 109.3(16) no
H511 C51 H512 109.0(17) no
O19 C52 C53 111.5(11) yes
O19 C52 H521 109.1(14) no
C53 C52 H521 108.6(14) no
O19 C52 H522 110.1(14) no
C53 C52 H522 108.4(14) no
H521 C52 H522 109.2(15) no
C52 C53 O20 114.3(11) yes
C52 C53 H531 108.3(14) no
O20 C53 H531 107.7(15) no
C52 C53 H532 108.5(13) no
O20 C53 H532 108.8(14) no
H531 C53 H532 109.1(16) no
O20 C54 C55 112.6(11) yes
O20 C54 H541 108.3(13) no
C55 C54 H541 109.4(13) no
O20 C54 H542 107.4(13) no
C55 C54 H542 109.7(13) no
H541 C54 H542 109.4(14) no
C54 C55 N5 108.4(8) yes
C54 C55 H551 110.1(12) no
N5 C55 H551 110.5(12) no
C54 C55 H552 109.8(13) no
N5 C55 H552 107.4(13) no
H551 C55 H552 110.6(14) no
S12 C56 S11 125.4(15) yes
S12 C56 N6 115.6(11) yes
S11 C56 N6 118.9(13) yes
N6 C57 C58 111.5(8) yes
N6 C57 H571 106.8(12) no
C58 C57 H571 109.8(12) no
N6 C57 H572 109.2(12) no
C58 C57 H572 110.3(12) no
H571 C57 H572 109.2(14) no
C57 C58 O21 110.7(11) yes
C57 C58 H581 110.2(14) no
O21 C58 H581 109.1(14) no
C57 C58 H582 109.3(13) no
O21 C58 H582 106.9(13) no
H581 C58 H582 110.5(15) no
O21 C59 C60 116.9(14) yes
O21 C59 H591 108.3(15) no
C60 C59 H591 108.6(15) no
O21 C59 H592 107.9(16) no
C60 C59 H592 106.1(16) no
H591 C59 H592 108.7(17) no
C59 C60 O22 116.6(18) yes
C59 C60 H601 108.5(15) no
O22 C60 H601 107.2(16) no
C59 C60 H602 107.7(16) no
O22 C60 H602 107.7(16) no
H601 C60 H602 109.0(17) no
O22 C61 C62 101.9(17) yes
O22 C61 H611 112.3(17) no
C62 C61 H611 112.0(16) no
O22 C61 H612 110.7(17) no
C62 C61 H612 110.9(17) no
H611 C61 H612 108.9(17) no
C61 C62 O23 111.0(18) yes
C61 C62 H621 109.8(15) no
O23 C62 H621 109.4(15) no
C61 C62 H622 108.9(17) no
O23 C62 H622 109.2(17) no
H621 C62 H622 108.5(17) no
O23 C63 C64 108.4(12) yes
O23 C63 H631 109.9(15) no
C64 C63 H631 108.5(15) no
O23 C63 H632 110.4(15) no
C64 C63 H632 109.5(15) no
H631 C63 H632 110.1(16) no
C63 C64 O24 113.3(12) yes
C63 C64 H641 110.4(14) no
O24 C64 H641 109.9(14) no
C63 C64 H642 105.4(14) no
O24 C64 H642 107.2(14) no
H641 C64 H642 110.5(15) no
O24 C65 C66 111.7(11) yes
O24 C65 H651 109.0(13) no
C66 C65 H651 108.6(13) no
O24 C65 H652 109.2(13) no
C66 C65 H652 109.1(12) no
H651 C65 H652 109.2(14) no
C65 C66 N6 109.5(8) yes
C65 C66 H661 109.7(12) no
N6 C66 H661 109.7(12) no
C65 C66 H662 108.9(11) no
N6 C66 H662 110.9(11) no
H661 C66 H662 108.1(13) no
O25 C67 C68 125(2) yes
O25 C67 C69 121(2) yes
C68 C67 C69 113.8(15) yes
C67 C68 H681 109.7(18) no
C67 C68 H682 109.9(17) no
H681 C68 H682 132(4) no
C67 C68 H683 108.4(16) no
H681 C68 H683 79(6) no
H682 C68 H683 113(4) no
C67 C69 H691 109.4(16) no
C67 C69 H692 109.8(16) no
H691 C69 H692 110.1(16) no
C67 C69 H693 108.9(15) no
H691 C69 H693 109.5(16) no
H692 C69 H693 109.1(16) no
C18 C170 O6 110.8(15) yes
C18 C170 C17 67.5(9) yes
O6 C170 C17 66.0(10) yes
C18 C170 H172 75(2) no
O6 C170 H172 147(4) no
C17 C170 H172 139(3) no

loop_
_geom_bond_atom_site_label_1
_geom_bond_atom_site_label_2
_geom_bond_distance
_geom_bond_publ_flag
Cu1 Cu2 2.608(14) yes
Cu1 Cu6 2.601(13) yes
Cu1 Cu7 2.750(13) yes
Cu1 S8 2.25(2) yes
Cu1 S9 2.27(3) yes
Cu1 S12 2.28(3) yes
Cu2 Cu3 2.575(13) yes
Cu2 Cu4 2.864(13) yes
Cu2 Cu6 2.633(14) yes
Cu2 Cu7 3.347(15) yes
Cu2 H1 1.81(2) no
Cu2 S2 2.36(2) yes
Cu2 S7 2.23(3) yes
Cu2 S9 2.48(3) yes
Cu3 Cu4 2.577(12) yes
Cu3 Cu7 2.544(14) yes
Cu3 H1 2.21(2) no
Cu3 S2 2.34(2) yes
Cu3 S3 2.28(3) yes
Cu3 S10 2.22(3) yes
Cu4 Cu5 2.677(14) yes
Cu4 Cu6 2.605(13) yes
Cu4 H1 1.84(2) no
Cu4 S1 2.23(3) yes
Cu4 S3 2.63(3) yes
Cu4 S5 2.37(3) yes
Cu4 S6 3.26(3) yes
Cu5 Cu6 2.621(15) yes
Cu5 Cu7 2.548(13) yes
Cu5 S4 2.38(2) yes
Cu5 S5 2.27(3) yes
Cu5 S11 2.24(3) yes
Cu6 Cu7 3.289(15) yes
Cu6 H1 1.78(2) no
Cu6 S6 2.26(3) yes
Cu6 S7 3.29(3) yes
Cu6 S8 2.38(2) yes
Cu6 S11 3.01(4) yes
Cu7 H1 2.02(2) no
Cu7 S4 2.30(2) yes
Cu7 S10 2.29(3) yes
Cu7 S12 2.35(3) yes
O1 C3 1.404(8) yes
O1 C4 1.399(8) yes
O2 C5 1.399(8) yes
O2 C6 1.402(8) yes
O3 C7 1.406(8) yes
O3 C8 1.402(9) yes
O4 C9 1.412(9) yes
O4 C10 1.403(8) yes
O5 C14 1.398(8) yes
O5 C15 1.402(9) yes
O6 C16 1.397(9) yes
O6 C17 1.399(9) yes
O6 C170 1.404(9) yes
O7 C18 1.395(9) yes
O7 C19 1.396(9) yes
O8 C20 1.400(8) yes
O8 C21 1.397(8) yes
O9 C25 1.397(8) yes
O9 C26 1.401(9) yes
O10 C27 1.399(9) yes
O10 C28 1.397(9) yes
O11 C29 1.393(9) yes
O11 C30 1.395(9) yes
O12 C31 1.404(9) yes
O12 C32 1.403(9) yes
O13 C36 1.404(8) yes
O13 C37 1.405(8) yes
O14 C38 1.397(9) yes
O14 C39 1.405(9) yes
O15 C40 1.402(9) yes
O15 C41 1.398(9) yes
O16 C42 1.398(9) yes
O16 C43 1.398(9) yes
O18 C49 1.393(9) yes
O18 C50 1.396(9) yes
O19 C51 1.398(9) yes
O19 C52 1.395(9) yes
O20 C53 1.396(9) yes
O20 C54 1.391(9) yes
O21 C58 1.399(9) yes
O21 C59 1.400(9) yes
O22 C60 1.400(9) yes
O22 C61 1.400(9) yes
O23 C62 1.398(9) yes
O23 C63 1.399(9) yes
O24 C64 1.36(2) yes
O24 C65 1.399(6) yes
O25 C67 1.18(3) yes
O170 O171 1.50(5) yes
O170 C47 1.396(9) yes
O170 C48 1.396(9) yes
O171 C47 1.394(9) yes
O171 C48 1.397(9) yes
S1 C1 1.74(2) yes
S2 C1 1.71(2) yes
S3 C12 1.72(3) yes
S4 C12 1.74(2) yes
S5 C23 1.76(3) yes
S6 C23 1.69(3) yes
S7 C34 1.68(3) yes
S8 C34 1.75(2) yes
S9 C45 1.72(3) yes
S10 C45 1.69(3) yes
S11 C56 1.70(3) yes
S12 C56 1.71(3) yes
N1 C1 1.364(13) yes
N1 C2 1.473(13) yes
N1 C11 1.468(12) yes
N2 C12 1.362(12) yes
N2 C13 1.466(13) yes
N2 C22 1.476(12) yes
N3 C23 1.385(12) yes
N3 C24 1.437(12) yes
N3 C33 1.462(12) yes
N4 C34 1.338(12) yes
N4 C35 1.466(12) yes
N4 C44 1.461(14) yes
N5 C45 1.338(13) yes
N5 C46 1.459(15) yes
N5 C55 1.464(14) yes
N6 C56 1.324(12) yes
N6 C57 1.485(13) yes
N6 C66 1.444(13) yes
C2 C3 1.515(8) yes
C2 H21 1.091(16) no
C2 H22 1.093(16) no
C3 H31 1.064(16) no
C3 H32 1.067(17) no
C4 C5 1.502(8) yes
C4 H41 1.072(18) no
C4 H42 1.070(17) no
C5 H51 1.067(18) no
C5 H52 1.072(17) no
C6 C7 1.506(8) yes
C6 H61 1.080(17) no
C6 H62 1.086(17) no
C7 H71 1.084(17) no
C7 H72 1.064(16) no
C8 C9 1.508(8) yes
C8 H81 1.071(17) no
C8 H82 1.094(17) no
C9 H91 1.073(18) no
C9 H92 1.078(18) no
C10 C11 1.514(8) yes
C10 H101 1.085(16) no
C10 H102 1.076(17) no
C11 H111 1.094(16) no
C11 H112 1.070(17) no
C13 C14 1.506(8) yes
C13 H131 1.069(16) no
C13 H132 1.073(16) no
C14 H141 1.073(16) no
C14 H142 1.086(16) no
C15 C16 1.512(9) yes
C15 H151 1.078(17) no
C15 H152 1.073(18) no
C16 H161 1.067(18) no
C16 H162 1.076(18) no
C17 C18 1.492(9) yes
C17 C170 1.13(3) yes
C17 H171 1.073(19) no
C18 C170 1.499(9) yes
C18 H181 1.057(18) no
C19 C20 1.506(8) yes
C19 H191 1.080(17) no
C19 H192 1.049(18) no
C20 H201 1.060(16) no
C20 H202 1.077(17) no
C21 C22 1.498(8) yes
C21 H211 1.087(16) no
C21 H212 1.070(17) no
C22 H221 1.074(17) no
C22 H222 1.076(16) no
C24 C25 1.517(8) yes
C24 H241 1.076(16) no
C24 H242 1.076(16) no
C25 H251 1.082(17) no
C25 H252 1.074(17) no
C26 C27 1.497(9) yes
C26 H261 1.065(18) no
C26 H262 1.081(18) no
C27 H271 1.060(18) no
C27 H272 1.074(19) no
C28 C29 1.500(9) yes
C28 H281 1.064(18) no
C28 H282 1.12(4) no
C29 H291 1.068(18) no
C29 H292 0.99(5) no
C30 C31 1.505(8) yes
C30 H301 0.97(8) no
C30 H302 1.03(5) no
C31 H311 1.052(17) no
C31 H312 1.083(15) no
C32 C33 1.503(8) yes
C32 H321 1.068(16) no
C32 H322 1.082(17) no
C33 H331 1.087(16) no
C33 H332 1.083(15) no
C35 C36 1.507(8) yes
C35 H351 1.076(16) no
C35 H352 1.050(17) no
C36 H361 1.085(17) no
C36 H362 1.079(17) no
C37 C38 1.507(8) yes
C37 H371 1.091(16) no
C37 H372 1.078(17) no
C38 H381 1.076(17) no
C38 H382 1.069(17) no
C39 C40 1.504(9) yes
C39 H391 1.065(17) no
C39 H392 1.080(18) no
C40 H401 1.062(18) no
C40 H402 1.078(18) no
C41 C42 1.500(9) yes
C41 H411 1.070(18) no
C41 H412 1.068(18) no
C42 H421 1.071(18) no
C42 H422 1.076(17) no
C43 C44 1.502(8) yes
C43 H431 1.063(17) no
C43 H432 1.068(17) no
C44 H441 1.076(17) no
C44 H442 1.068(16) no
C46 C47 1.506(9) yes
C46 H461 1.090(16) no
C46 H462 1.063(17) no
C47 H471 1.065(18) no
C48 C49 1.497(9) yes
C49 H491 1.058(18) no
C49 H492 1.068(19) no
C50 C51 1.498(9) yes
C50 H501 1.071(18) no
C50 H502 1.069(19) no
C51 H511 1.072(19) no
C51 H512 1.066(18) no
C52 C53 1.501(9) yes
C52 H521 1.058(18) no
C52 H522 1.066(18) no
C53 H531 1.067(18) no
C53 H532 1.067(17) no
C54 C55 1.508(8) yes
C54 H541 1.081(17) no
C54 H542 1.070(17) no
C55 H551 1.101(16) no
C55 H552 1.076(17) no
C57 C58 1.510(8) yes
C57 H571 1.077(16) no
C57 H572 1.085(16) no
C58 H581 1.065(18) no
C58 H582 1.085(17) no
C59 C60 1.502(9) yes
C59 H591 1.064(18) no
C59 H592 1.074(19) no
C60 H601 1.068(18) no
C60 H602 1.075(18) no
C61 C62 1.504(9) yes
C61 H611 0.71(10) no
C61 H612 1.075(19) no
C62 H621 1.068(13) no
C62 H622 1.074(19) no
C63 C64 1.500(9) yes
C63 H631 1.070(18) no
C63 H632 1.078(18) no
C64 H641 1.079(17) no
C64 H642 1.064(18) no
C65 C66 1.510(8) yes
C65 H651 1.079(17) no
C65 H652 1.080(17) no
C66 H661 1.061(16) no
C66 H662 1.083(16) no
C67 C68 1.45(3) yes
C67 C69 1.50(3) yes
C68 H681 1.075(19) no
C68 H682 1.071(18) no
C68 H683 1.066(18) no
C69 H691 1.075(19) no
C69 H692 1.070(18) no
C69 H693 1.074(18) no
C170 H172 1.16(5) no
